data_8104099
loop_
_publ_author_name
'Weirich, T.E.'
'Poettgen, R.'
'Simon, A.'

_publ_section_title
;
 Crystal structure of defect pentavanadium tetratelluride, V4.64 Te4
;
_journal_name_full
;
Zeitschrift fuer Kristallographie - New Crystal Structures
;
_journal_page_first 301
_journal_page_last 301
_journal_volume 212
_journal_year 1997
_chemical_formula_sum 'Te4 V4.64'
_chemical_name_systematic 'V4.64 Te4'
_space_group_IT_number 12
_symmetry_space_group_name_Hall '-C 2y'
_symmetry_space_group_name_H-M 'C 1 2/m 1'
_cell_angle_alpha 90
_cell_angle_beta 132.59
_cell_angle_gamma 90
_cell_formula_units_Z 2
_cell_length_a 13.566
_cell_length_b 3.93
_cell_length_c 9.39
_cell_volume 368.566
_citation_journal_id_ASTM ZKNSFT
_cod_data_source_file Weirich_ZKNSFT_1997_1988.cif
_cod_data_source_block Te4V4.64
_cod_original_cell_volume 368.5656
_cod_database_code 8104099

loop_
_symmetry_equiv_pos_as_xyz
x,y,z
-x,y,-z
-x,-y,-z
x,-y,z
x+1/2,y+1/2,z
-x+1/2,y+1/2,-z
-x+1/2,-y+1/2,-z
x+1/2,-y+1/2,z

loop_
_atom_site_label
_atom_site_type_symbol
_atom_site_fract_x
_atom_site_fract_y
_atom_site_fract_z
_atom_site_occupancy
_atom_site_U_iso_or_equiv
V2 V+1 0.4123 0 0.5753 0.817 0.0
Te2 Te-2 0.06743 0 0.85503 1 0.0
V3 V+1 0.3249 0 0.2168 1 0.0
Te1 Te-2 0.26881 0 0.69397 1 0.0
V1 V+1 0 0 0.5 1 0.0
